data_4034463
loop_
_publ_author_name
'Wang, Qian'
'Osipyan, Angelina'
'Konstantinidou, Markella'
'Butera, Roberto'
'Mgimpatsang, Kumchok C.'
'Shishkina, Svitlana V.'
'D\"omling, Alexander'

_publ_section_title
;
 Pd-Catalyzed de Novo Assembly of Diversely Substituted Indole-Fused
 Polyheterocycles.
;
_journal_issue 18
_journal_name_full 'The Journal of organic chemistry'
_journal_page_first 12148
_journal_page_last 12156
_journal_paper_doi 10.1021/acs.joc.9b01258
_journal_volume 84
_journal_year 2019
_chemical_formula_sum 'C22 H23 N3 O2'
_chemical_formula_weight 361.43
_space_group_crystal_system monoclinic
_space_group_IT_number 14
_space_group_name_Hall '-P 2ybc'
_space_group_name_H-M_alt 'P 1 21/c 1'
_atom_sites_solution_hydrogens geom
_audit_creation_method SHELXL-2016/6
_cell_angle_alpha 90
_cell_angle_beta 100.393(8)
_cell_angle_gamma 90
_cell_formula_units_Z 4
_cell_length_a 7.8798(7)
_cell_length_b 11.5501(8)
_cell_length_c 21.2513(19)
_cell_measurement_reflns_used 1662
_cell_measurement_temperature 293(2)
_cell_measurement_theta_max 23.249
_cell_measurement_theta_min 3.448
_cell_volume 1902.4(3)
_computing_structure_refinement 'SHELXL-2016/6 (Sheldrick, 2016)'
_computing_structure_solution 'SHELXT 2014/5 (Sheldrick, 2014)'
_diffrn_ambient_temperature 293(2)
_diffrn_detector_area_resol_mean 16.1827
_diffrn_measured_fraction_theta_full 0.976
_diffrn_measured_fraction_theta_max 0.982
_diffrn_measurement_device_type 'Xcalibur, Sapphire3'
_diffrn_measurement_method '\w scans'
_diffrn_radiation_type MoK\a
_diffrn_radiation_wavelength 0.71073
_diffrn_reflns_av_R_equivalents 0.0705
_diffrn_reflns_av_unetI/netI 0.0658
_diffrn_reflns_Laue_measured_fraction_full 0.976
_diffrn_reflns_Laue_measured_fraction_max 0.982
_diffrn_reflns_limit_h_max 11
_diffrn_reflns_limit_h_min -9
_diffrn_reflns_limit_k_max 15
_diffrn_reflns_limit_k_min -16
_diffrn_reflns_limit_l_max 29
_diffrn_reflns_limit_l_min -29
_diffrn_reflns_number 20215
_diffrn_reflns_point_group_measured_fraction_full 0.976
_diffrn_reflns_point_group_measured_fraction_max 0.982
_diffrn_reflns_theta_full 25.242
_diffrn_reflns_theta_max 29.999
_diffrn_reflns_theta_min 3.165
_diffrn_source 'Enhance (Mo) X-ray Source'
_exptl_absorpt_coefficient_mu 0.082
_exptl_absorpt_correction_T_max 1.000
_exptl_absorpt_correction_T_min 0.295
_exptl_absorpt_correction_type multi-scan
_exptl_absorpt_process_details
;
CrysAlisPro 1.171.39.46 (Rigaku Oxford Diffraction, 2018)
Empirical absorption correction using spherical harmonics,
 implemented in SCALE3 ABSPACK scaling algorithm.
;
_exptl_crystal_colour yellow
_exptl_crystal_density_diffrn 1.262
_exptl_crystal_description block
_exptl_crystal_F_000 768
_exptl_crystal_size_max 0.200
_exptl_crystal_size_mid 0.200
_exptl_crystal_size_min 0.180
_refine_diff_density_max 0.202
_refine_diff_density_min -0.187
_refine_diff_density_rms 0.041
_refine_ls_extinction_method none
_refine_ls_goodness_of_fit_ref 0.870
_refine_ls_hydrogen_treatment constr
_refine_ls_matrix_type full
_refine_ls_number_parameters 248
_refine_ls_number_reflns 5437
_refine_ls_number_restraints 0
_refine_ls_restrained_S_all 0.870
_refine_ls_R_factor_all 0.1459
_refine_ls_R_factor_gt 0.0642
_refine_ls_shift/su_max 0.000
_refine_ls_shift/su_mean 0.000
_refine_ls_structure_factor_coef Fsqd
_refine_ls_weighting_details 'w=1/[\s^2^(Fo^2^)+(0.0864P)^2^] where P=(Fo^2^+2Fc^2^)/3'
_refine_ls_weighting_scheme calc
_refine_ls_wR_factor_gt 0.1570
_refine_ls_wR_factor_ref 0.1954
_reflns_Friedel_coverage 0.000
_reflns_number_gt 2281
_reflns_number_total 5437
_reflns_threshold_expression 'I > 2\s(I)'
_cod_data_source_file jo9b01258_si_003.cif
_cod_data_source_block ad8
_cod_original_sg_symbol_H-M 'P 21/c'
_cod_database_code 4034463
_shelx_shelxl_version_number 2016/6
_shelx_space_group_comment
;
The symmetry employed for this shelxl refinement is uniquely defined
by the following loop, which should always be used as a source of
symmetry information in preference to the above space-group names.
They are only intended as comments.
;
_shelx_estimated_absorpt_t_min 0.984
_shelx_estimated_absorpt_t_max 0.985

loop_
_space_group_symop_operation_xyz
'x, y, z'
'-x, y+1/2, -z+1/2'
'-x, -y, -z'
'x, -y-1/2, z-1/2'

loop_
_atom_site_label
_atom_site_type_symbol
_atom_site_fract_x
_atom_site_fract_y
_atom_site_fract_z
_atom_site_U_iso_or_equiv
_atom_site_adp_type
_atom_site_occupancy
_atom_site_site_symmetry_order
_atom_site_calc_flag
_atom_site_refinement_flags_posn
_atom_site_refinement_flags_adp
O1 O 0.49356(18) 0.14713(12) 0.43381(7) 0.0732(4) Uani 1 1 d . .
O2 O 0.71178(19) 0.24525(13) 0.58507(8) 0.0827(5) Uani 1 1 d . .
N1 N 0.3022(2) 0.51852(14) 0.39055(8) 0.0625(4) Uani 1 1 d . .
H1N H 0.263525 0.587162 0.394817 0.075 Uiso 1 1 calc R U
N2 N 0.3876(2) 0.24239(14) 0.51230(8) 0.0617(4) Uani 1 1 d . .
N3 N 0.7031(2) 0.05587(15) 0.61048(8) 0.0623(5) Uani 1 1 d . .
H3 H 0.636504 -0.003512 0.608547 0.075 Uiso 1 1 calc R U
C1 C 0.3541(2) 0.47620(18) 0.33646(10) 0.0615(5) Uani 1 1 d . .
C2 C 0.3628(3) 0.5319(2) 0.27931(11) 0.0720(6) Uani 1 1 d . .
H2 H 0.327933 0.608570 0.272570 0.086 Uiso 1 1 calc R U
C3 C 0.4242(3) 0.4705(2) 0.23326(12) 0.0793(7) Uani 1 1 d . .
H3A H 0.433584 0.506109 0.194790 0.095 Uiso 1 1 calc R U
C4 C 0.4731(3) 0.3548(2) 0.24330(12) 0.0791(7) Uani 1 1 d . .
H4 H 0.512998 0.314578 0.210968 0.095 Uiso 1 1 calc R U
C5 C 0.4640(3) 0.2988(2) 0.29969(11) 0.0701(6) Uani 1 1 d . .
H5 H 0.496828 0.221597 0.305528 0.084 Uiso 1 1 calc R U
C6 C 0.4047(2) 0.35975(17) 0.34771(10) 0.0600(5) Uani 1 1 d . .
C7 C 0.3832(2) 0.33479(16) 0.41177(10) 0.0551(5) Uani 1 1 d . .
C8 C 0.4259(2) 0.23582(18) 0.45127(10) 0.0596(5) Uani 1 1 d . .
C9 C 0.3176(2) 0.34210(18) 0.53694(10) 0.0612(5) Uani 1 1 d . .
C10 C 0.2779(3) 0.3455(2) 0.59816(12) 0.0762(6) Uani 1 1 d . .
H10 H 0.297353 0.280401 0.624188 0.091 Uiso 1 1 calc R U
C11 C 0.2104(3) 0.4435(3) 0.62074(12) 0.0800(7) Uani 1 1 d . .
H11 H 0.183980 0.442841 0.661661 0.096 Uiso 1 1 calc R U
C12 C 0.1804(2) 0.5435(2) 0.58415(11) 0.0699(6) Uani 1 1 d . .
C13 C 0.2163(2) 0.54014(19) 0.52347(11) 0.0640(6) Uani 1 1 d . .
H13 H 0.195023 0.605542 0.497728 0.077 Uiso 1 1 calc R U
C14 C 0.2839(2) 0.44113(17) 0.49902(10) 0.0559(5) Uani 1 1 d . .
C15 C 0.3219(2) 0.43435(16) 0.43625(10) 0.0559(5) Uani 1 1 d . .
C16 C 0.1097(3) 0.6518(2) 0.60960(13) 0.0917(8) Uani 1 1 d . .
H16A H 0.201879 0.693629 0.635594 0.138 Uiso 1 1 calc R U
H16B H 0.025016 0.631055 0.634922 0.138 Uiso 1 1 calc R U
H16C H 0.057147 0.699580 0.574483 0.138 Uiso 1 1 calc R U
C17 C 0.4444(3) 0.14355(18) 0.55375(11) 0.0653(6) Uani 1 1 d . .
H17A H 0.426110 0.072778 0.528878 0.078 Uiso 1 1 calc R U
H17B H 0.375481 0.139246 0.587180 0.078 Uiso 1 1 calc R U
C18 C 0.6334(2) 0.15322(17) 0.58396(10) 0.0581(5) Uani 1 1 d . .
C19 C 0.8832(3) 0.0401(2) 0.64282(11) 0.0707(6) Uani 1 1 d . .
C20 C 1.0007(3) 0.0481(4) 0.59494(16) 0.1262(13) Uani 1 1 d . .
H20A H 0.967849 -0.008731 0.562061 0.189 Uiso 1 1 calc R U
H20B H 1.117454 0.034284 0.615865 0.189 Uiso 1 1 calc R U
H20C H 0.992295 0.124024 0.576200 0.189 Uiso 1 1 calc R U
C21 C 0.8913(4) -0.0803(3) 0.67281(18) 0.1206(12) Uani 1 1 d . .
H21A H 0.810259 -0.085014 0.701463 0.181 Uiso 1 1 calc R U
H21B H 1.005609 -0.094352 0.696090 0.181 Uiso 1 1 calc R U
H21C H 0.863093 -0.137420 0.639735 0.181 Uiso 1 1 calc R U
C22 C 0.9320(4) 0.1288(3) 0.69587(14) 0.1101(10) Uani 1 1 d . .
H22A H 0.924428 0.205191 0.677793 0.165 Uiso 1 1 calc R U
H22B H 1.047970 0.114683 0.717552 0.165 Uiso 1 1 calc R U
H22C H 0.854541 0.122478 0.725761 0.165 Uiso 1 1 calc R U

loop_
_atom_site_aniso_label
_atom_site_aniso_U_11
_atom_site_aniso_U_22
_atom_site_aniso_U_33
_atom_site_aniso_U_23
_atom_site_aniso_U_13
_atom_site_aniso_U_12
O1 0.0803(10) 0.0388(8) 0.0986(12) -0.0028(8) 0.0113(8) 0.0082(7)
O2 0.0841(10) 0.0409(8) 0.1172(13) 0.0036(8) 0.0024(8) -0.0070(7)
N1 0.0714(10) 0.0379(9) 0.0764(12) 0.0027(8) 0.0085(8) 0.0037(7)
N2 0.0674(10) 0.0425(9) 0.0715(12) 0.0081(8) 0.0027(8) 0.0003(8)
N3 0.0617(10) 0.0441(9) 0.0788(12) 0.0057(9) 0.0067(8) -0.0009(7)
C1 0.0662(12) 0.0452(12) 0.0703(14) -0.0005(10) 0.0046(9) -0.0062(9)
C2 0.0809(14) 0.0552(13) 0.0763(16) 0.0070(12) 0.0048(11) -0.0084(11)
C3 0.0836(15) 0.0757(18) 0.0779(16) 0.0054(14) 0.0125(12) -0.0149(13)
C4 0.0812(15) 0.0785(19) 0.0797(17) -0.0129(14) 0.0202(12) -0.0101(12)
C5 0.0730(14) 0.0568(14) 0.0806(16) -0.0107(12) 0.0143(11) -0.0027(10)
C6 0.0610(11) 0.0450(11) 0.0713(14) -0.0056(10) 0.0047(9) -0.0081(9)
C7 0.0575(11) 0.0389(10) 0.0677(13) -0.0029(9) 0.0075(8) -0.0047(8)
C8 0.0557(11) 0.0443(12) 0.0758(14) -0.0014(10) 0.0040(9) -0.0024(9)
C9 0.0568(11) 0.0491(12) 0.0743(15) -0.0023(10) 0.0026(9) -0.0030(9)
C10 0.0854(15) 0.0655(16) 0.0747(16) 0.0051(12) 0.0061(12) -0.0008(12)
C11 0.0854(15) 0.0865(19) 0.0657(15) -0.0078(14) 0.0072(11) 0.0017(13)
C12 0.0585(12) 0.0690(16) 0.0791(16) -0.0157(13) 0.0046(10) 0.0008(10)
C13 0.0583(11) 0.0499(12) 0.0810(16) -0.0064(11) 0.0052(9) -0.0003(9)
C14 0.0504(10) 0.0449(11) 0.0696(13) -0.0054(10) 0.0029(8) -0.0021(8)
C15 0.0534(10) 0.0387(10) 0.0718(13) 0.0039(9) 0.0017(9) -0.0060(8)
C16 0.0797(16) 0.086(2) 0.107(2) -0.0349(16) 0.0104(13) 0.0067(13)
C17 0.0735(13) 0.0431(12) 0.0771(14) 0.0074(10) 0.0076(10) -0.0027(9)
C18 0.0651(12) 0.0417(11) 0.0676(13) 0.0017(9) 0.0125(9) -0.0014(9)
C19 0.0634(13) 0.0549(13) 0.0902(16) 0.0073(12) 0.0042(10) 0.0018(10)
C20 0.0798(18) 0.179(4) 0.124(3) 0.003(2) 0.0293(16) 0.013(2)
C21 0.0943(19) 0.078(2) 0.175(3) 0.045(2) -0.0154(18) 0.0117(15)
C22 0.0923(18) 0.115(3) 0.107(2) -0.0296(19) -0.0246(14) 0.0143(16)

loop_
_atom_type_symbol
_atom_type_description
_atom_type_scat_dispersion_real
_atom_type_scat_dispersion_imag
_atom_type_scat_source
C C 0.0033 0.0016 'International Tables Vol C Tables 4.2.6.8 and 6.1.1.4'
H H 0.0000 0.0000 'International Tables Vol C Tables 4.2.6.8 and 6.1.1.4'
N N 0.0061 0.0033 'International Tables Vol C Tables 4.2.6.8 and 6.1.1.4'
O O 0.0106 0.0060 'International Tables Vol C Tables 4.2.6.8 and 6.1.1.4'

loop_
_geom_angle_atom_site_label_1
_geom_angle_atom_site_label_2
_geom_angle_atom_site_label_3
_geom_angle
C15 N1 C1 109.18(17)
C15 N1 H1N 125.4
C1 N1 H1N 125.4
C8 N2 C9 123.73(17)
C8 N2 C17 115.25(17)
C9 N2 C17 120.60(17)
C18 N3 C19 126.24(17)
C18 N3 H3 116.9
C19 N3 H3 116.9
N1 C1 C2 129.4(2)
N1 C1 C6 108.32(18)
C2 C1 C6 122.3(2)
C3 C2 C1 117.8(2)
C3 C2 H2 121.1
C1 C2 H2 121.1
C2 C3 C4 120.8(2)
C2 C3 H3A 119.6
C4 C3 H3A 119.6
C5 C4 C3 121.8(2)
C5 C4 H4 119.1
C3 C4 H4 119.1
C4 C5 C6 118.6(2)
C4 C5 H5 120.7
C6 C5 H5 120.7
C5 C6 C1 118.8(2)
C5 C6 C7 135.2(2)
C1 C6 C7 105.96(18)
C15 C7 C8 120.48(19)
C15 C7 C6 107.41(18)
C8 C7 C6 131.87(19)
O1 C8 N2 120.16(19)
O1 C8 C7 123.7(2)
N2 C8 C7 116.12(18)
C10 C9 C14 117.7(2)
C10 C9 N2 122.4(2)
C14 C9 N2 119.87(19)
C11 C10 C9 121.1(2)
C11 C10 H10 119.4
C9 C10 H10 119.4
C10 C11 C12 121.8(2)
C10 C11 H11 119.1
C12 C11 H11 119.1
C13 C12 C11 117.4(2)
C13 C12 C16 120.9(2)
C11 C12 C16 121.7(2)
C12 C13 C14 122.0(2)
C12 C13 H13 119.0
C14 C13 H13 119.0
C9 C14 C13 120.0(2)
C9 C14 C15 116.51(18)
C13 C14 C15 123.5(2)
N1 C15 C7 109.11(18)
N1 C15 C14 127.83(18)
C7 C15 C14 123.04(18)
C12 C16 H16A 109.5
C12 C16 H16B 109.5
H16A C16 H16B 109.5
C12 C16 H16C 109.5
H16A C16 H16C 109.5
H16B C16 H16C 109.5
N2 C17 C18 111.60(16)
N2 C17 H17A 109.3
C18 C17 H17A 109.3
N2 C17 H17B 109.3
C18 C17 H17B 109.3
H17A C17 H17B 108.0
O2 C18 N3 123.79(19)
O2 C18 C17 121.62(18)
N3 C18 C17 114.56(17)
N3 C19 C20 109.7(2)
N3 C19 C22 110.90(18)
C20 C19 C22 110.9(2)
N3 C19 C21 105.77(18)
C20 C19 C21 110.8(3)
C22 C19 C21 108.6(2)
C19 C20 H20A 109.5
C19 C20 H20B 109.5
H20A C20 H20B 109.5
C19 C20 H20C 109.5
H20A C20 H20C 109.5
H20B C20 H20C 109.5
C19 C21 H21A 109.5
C19 C21 H21B 109.5
H21A C21 H21B 109.5
C19 C21 H21C 109.5
H21A C21 H21C 109.5
H21B C21 H21C 109.5
C19 C22 H22A 109.5
C19 C22 H22B 109.5
H22A C22 H22B 109.5
C19 C22 H22C 109.5
H22A C22 H22C 109.5
H22B C22 H22C 109.5

loop_
_geom_bond_atom_site_label_1
_geom_bond_atom_site_label_2
_geom_bond_distance
O1 C8 1.242(2)
O2 C18 1.227(2)
N1 C15 1.363(2)
N1 C1 1.377(3)
N1 H1N 0.8600
N2 C8 1.386(3)
N2 C9 1.417(3)
N2 C17 1.462(2)
N3 C18 1.331(2)
N3 C19 1.472(2)
N3 H3 0.8600
C1 C2 1.387(3)
C1 C6 1.411(3)
C2 C3 1.367(3)
C2 H2 0.9300
C3 C4 1.396(3)
C3 H3A 0.9300
C4 C5 1.375(3)
C4 H4 0.9300
C5 C6 1.389(3)
C5 H5 0.9300
C6 C7 1.431(3)
C7 C15 1.385(3)
C7 C8 1.422(3)
C9 C10 1.393(3)
C9 C14 1.397(3)
C10 C11 1.373(3)
C10 H10 0.9300
C11 C12 1.389(3)
C11 H11 0.9300
C12 C13 1.369(3)
C12 C16 1.509(3)
C13 C14 1.401(3)
C13 H13 0.9300
C14 C15 1.421(3)
C16 H16A 0.9600
C16 H16B 0.9600
C16 H16C 0.9600
C17 C18 1.516(3)
C17 H17A 0.9700
C17 H17B 0.9700
C19 C20 1.497(3)
C19 C22 1.520(4)
C19 C21 1.527(3)
C20 H20A 0.9600
C20 H20B 0.9600
C20 H20C 0.9600
C21 H21A 0.9600
C21 H21B 0.9600
C21 H21C 0.9600
C22 H22A 0.9600
C22 H22B 0.9600
C22 H22C 0.9600

loop_
_geom_hbond_atom_site_label_D
_geom_hbond_atom_site_label_H
_geom_hbond_atom_site_label_A
_geom_hbond_distance_DH
_geom_hbond_distance_HA
_geom_hbond_distance_DA
_geom_hbond_angle_DHA
_geom_hbond_site_symmetry_A
N1 H1N O2 0.86 1.98 2.783(2) 154.0 3_666

loop_
_geom_torsion_atom_site_label_1
_geom_torsion_atom_site_label_2
_geom_torsion_atom_site_label_3
_geom_torsion_atom_site_label_4
_geom_torsion
C15 N1 C1 C2 -177.4(2)
C15 N1 C1 C6 1.5(2)
N1 C1 C2 C3 178.13(19)
C6 C1 C2 C3 -0.6(3)
C1 C2 C3 C4 1.2(3)
C2 C3 C4 C5 -0.9(4)
C3 C4 C5 C6 -0.2(3)
C4 C5 C6 C1 0.8(3)
C4 C5 C6 C7 -177.1(2)
N1 C1 C6 C5 -179.42(16)
C2 C1 C6 C5 -0.5(3)
N1 C1 C6 C7 -0.9(2)
C2 C1 C6 C7 178.01(18)
C5 C6 C7 C15 178.2(2)
C1 C6 C7 C15 0.0(2)
C5 C6 C7 C8 4.0(4)
C1 C6 C7 C8 -174.14(19)
C9 N2 C8 O1 177.09(17)
C17 N2 C8 O1 4.5(3)
C9 N2 C8 C7 -2.9(3)
C17 N2 C8 C7 -175.52(16)
C15 C7 C8 O1 -174.34(19)
C6 C7 C8 O1 -0.8(3)
C15 C7 C8 N2 5.7(3)
C6 C7 C8 N2 179.24(18)
C8 N2 C9 C10 178.97(18)
C17 N2 C9 C10 -8.8(3)
C8 N2 C9 C14 -0.2(3)
C17 N2 C9 C14 172.05(16)
C14 C9 C10 C11 -1.0(3)
N2 C9 C10 C11 179.9(2)
C9 C10 C11 C12 -0.7(4)
C10 C11 C12 C13 1.8(3)
C10 C11 C12 C16 -178.7(2)
C11 C12 C13 C14 -1.3(3)
C16 C12 C13 C14 179.22(19)
C10 C9 C14 C13 1.4(3)
N2 C9 C14 C13 -179.41(17)
C10 C9 C14 C15 -178.57(17)
N2 C9 C14 C15 0.6(3)
C12 C13 C14 C9 -0.3(3)
C12 C13 C14 C15 179.71(17)
C1 N1 C15 C7 -1.5(2)
C1 N1 C15 C14 -179.92(17)
C8 C7 C15 N1 175.84(16)
C6 C7 C15 N1 0.9(2)
C8 C7 C15 C14 -5.6(3)
C6 C7 C15 C14 179.41(16)
C9 C14 C15 N1 -179.43(17)
C13 C14 C15 N1 0.6(3)
C9 C14 C15 C7 2.3(3)
C13 C14 C15 C7 -177.71(18)
C8 N2 C17 C18 81.8(2)
C9 N2 C17 C18 -91.0(2)
C19 N3 C18 O2 -2.5(3)
C19 N3 C18 C17 179.76(18)
N2 C17 C18 O2 16.4(3)
N2 C17 C18 N3 -165.80(18)
C18 N3 C19 C20 -68.3(3)
C18 N3 C19 C22 54.6(3)
C18 N3 C19 C21 172.2(2)
